data_2000147
loop_
_publ_author_name
'Van Meervelt, L.'

_publ_section_title
;
 Structure of 3',5'-di-<i>O</i>-acetyl-<i>N</i>^4^-methoxycytosine
;
_journal_issue 12
_journal_name_full 'Acta Crystallographica Section C'
_journal_page_first 2635
_journal_page_last 2637
_journal_paper_doi 10.1107/S0108270191007187
_journal_volume 47
_journal_year 1991
_chemical_formula_sum 'C14 H19 N3 O7'
_chemical_formula_weight 341.32
_symmetry_cell_setting orthorhombic
_symmetry_space_group_name_Hall 'P 2ac 2ab'
_symmetry_space_group_name_H-M 'P 21 21 21'
_cell_angle_alpha 90
_cell_angle_beta 90
_cell_angle_gamma 90
_cell_formula_units_Z 4
_cell_length_a 11.219(8)
_cell_length_b 12.136(7)
_cell_length_c 12.324(7)
_cell_volume 1678.0(18)
_diffrn_radiation_type Mo
_diffrn_radiation_wavelength 0.71069
_exptl_absorpt_coefficient_mu 0.118
_exptl_crystal_density_diffrn 1.35
_exptl_crystal_density_meas 1.34(2)
_exptl_crystal_F_000 720
_cod_data_source_file ha0047.cif
_cod_data_source_block ha0047a
_cod_original_cell_volume 1678(3)
_cod_database_code 2000147

loop_
_atom_site_label
_atom_site_fract_x
_atom_site_fract_y
_atom_site_fract_z
_atom_site_U_iso_or_equiv
N(1) .8988(4) .8173(4) -.0503(4) .043(3)
C(2) .9584(5) .7662(5) -.1319(5) .043(4)
N(3) .8890(4) .7373(4) -.2207(4) .046(3)
C(4) .7669(5) .7565(5) -.2315(5) .043(4)
C(5) .7104(5) .8030(5) -.1385(4) .046(4)
C(6) .7741(5) .8293(5) -.0528(4) .044(4)
O(2) 1.0649(3) .7474(3) -.1312(3) .060(3)
N(4) .7088(4) .7398(4) -.3226(4) .056(3)
O(4) .7885(3) .6998(4) -.4030(3) .065(3)
C(1') .9655(5) .8612(5) .0413(5) .044(4)
C(2') .9551(5) .9837(5) .0563(4) .045(4)
C(3') .9659(5) .9980(5) .1800(4) .043(4)
C(4') .9196(5) .8894(5) .2242(4) .042(4)
O(4') .9183(3) .8119(3) .1363(3) .047(3)
O(3') 1.0916(3) 1.0137(3) .2043(3) .049(2)
C(31) 1.1144(5) 1.0380(5) .3110(6) .051(4)
C(32) 1.2434(5) 1.0615(5) .3286(4) .067(5)
C(5') .7957(4) .8968(5) .2752(4) .055(4)
O(5') .7239(3) .9572(3) .1950(3) .048(3)
C(51) .6071(5) .9712(6) .2215(6) .059(5)
O(51) .5680(3) .9420(4) .3086(4) .074(3)
C(52) .5414(5) 1.0279(5) .1321(5) .065(4)
O(31) 1.0385(3) 1.0394(4) .3787(3) .059(3)
C(41) .7237(6) .6913(8) -.5012(4) .092(6)
H(3) .9321(4) .6949(4) -.2857(4) ?
H(5) .6179(5) .8156(5) -.1402(4) ?
H(6) .7284(5) .8597(5) .0160(4) ?
H(2'1) .8741(5) 1.0135(5) .0281(4) ?
H(2'2) 1.0242(5) 1.0263(5) .0164(4) ?
H(5'1) .7595(4) .8189(5) .2589(4) ?
H(5'2) .7980(4) .9302(5) .3506(4) ?
H(1') 1.0563(5) .8389(5) .0311(5) ?
H(3') .9119(5) 1.0634(5) .2087(4) ?
H(4') .9776(5) .8625(5) .2861(4) ?
H(41) .6526(6) .6346(8) -.4909(4) ?
H(42) .6889(6) .7658(8) -.5253(4) ?
H(43) .7794(6) .6599(8) -.5623(4) ?
H(521) .5773(5) 1.1048(5) .1214(5) ?
H(522) .5456(5) .9817(5) .0624(5) ?
H(523) .4500(5) 1.0372(5) .1539(5) ?
H(321) 1.2966(5) .9944(5) .3036(4) ?
H(322) 1.2678(5) 1.1299(5) .2809(4) ?
H(323) 1.2642(5) 1.0791(5) .4089(4) ?
